data_1503043
loop_
_publ_author_name
'Kao, Tzu-Ting'
'Syu, Siang-en'
'Jhang, Yi-Wun'
'Lin, Wenwei'

_publ_section_title
;
 Preparation of tetrasubstituted furans via intramolecular Wittig
 reactions with phosphorus ylides as intermediates.
;
_journal_issue 13
_journal_name_full 'Organic letters'
_journal_page_first 3066
_journal_page_last 3069
_journal_paper_doi 10.1021/ol101080q
_journal_volume 12
_journal_year 2010
_chemical_formula_moiety 'C23 H13 Cl N2 O3'
_chemical_formula_sum 'C23 H13 Cl N2 O3'
_chemical_formula_weight 400.80
_chemical_name_systematic
;
 ?
;
_space_group_IT_number 15
_symmetry_cell_setting monoclinic
_symmetry_space_group_name_Hall '-C 2yc'
_symmetry_space_group_name_H-M 'C 1 2/c 1'
_atom_sites_solution_hydrogens geom
_atom_sites_solution_primary direct
_atom_sites_solution_secondary difmap
_audit_creation_method SHELXL-97
_cell_angle_alpha 90.00
_cell_angle_beta 103.131(3)
_cell_angle_gamma 90.00
_cell_formula_units_Z 8
_cell_length_a 33.0180(15)
_cell_length_b 11.8272(7)
_cell_length_c 9.8005(4)
_cell_measurement_reflns_used 0
_cell_measurement_temperature 200(2)
_cell_measurement_theta_max 0
_cell_measurement_theta_min 0
_cell_volume 3727.1(3)
_computing_molecular_graphics 'Ortep-3 for Windows (Farrugia, 1997)'
_computing_publication_material 'WinGX publication routines (Farrugia, 1999)'
_computing_structure_refinement 'SHELXL-97 (Sheldrick, 1997)'
_computing_structure_solution 'SHELXS-86 (Sheldrick, 1986)'
_diffrn_ambient_temperature 200(2)
_diffrn_measured_fraction_theta_full 0.986
_diffrn_measured_fraction_theta_max 0.986
_diffrn_radiation_monochromator graphite
_diffrn_radiation_source 'fine-focus sealed tube'
_diffrn_radiation_type MoK\a
_diffrn_radiation_wavelength 0.71073
_diffrn_reflns_av_R_equivalents 0.0376
_diffrn_reflns_av_sigmaI/netI 0.0372
_diffrn_reflns_limit_h_max 37
_diffrn_reflns_limit_h_min -39
_diffrn_reflns_limit_k_max 14
_diffrn_reflns_limit_k_min -14
_diffrn_reflns_limit_l_max 11
_diffrn_reflns_limit_l_min -11
_diffrn_reflns_number 10856
_diffrn_reflns_theta_full 25.00
_diffrn_reflns_theta_max 25.00
_diffrn_reflns_theta_min 2.53
_exptl_absorpt_coefficient_mu 0.233
_exptl_absorpt_correction_T_max 0.9793
_exptl_absorpt_correction_T_min 0.8942
_exptl_absorpt_correction_type multi-scan
_exptl_crystal_colour yellow
_exptl_crystal_density_diffrn 1.429
_exptl_crystal_density_method 'not measured'
_exptl_crystal_description prism
_exptl_crystal_F_000 1648
_exptl_crystal_size_max 0.49
_exptl_crystal_size_mid 0.29
_exptl_crystal_size_min 0.09
_refine_diff_density_max 0.891
_refine_diff_density_min -0.856
_refine_diff_density_rms 0.060
_refine_ls_extinction_method none
_refine_ls_goodness_of_fit_ref 1.504
_refine_ls_hydrogen_treatment fixed
_refine_ls_matrix_type full
_refine_ls_number_parameters 256
_refine_ls_number_reflns 3236
_refine_ls_number_restraints 0
_refine_ls_restrained_S_all 1.504
_refine_ls_R_factor_all 0.0774
_refine_ls_R_factor_gt 0.0586
_refine_ls_shift/su_max 0.006
_refine_ls_shift/su_mean 0.000
_refine_ls_structure_factor_coef Fsqd
_refine_ls_weighting_details 'calc w=1/[\s^2^(Fo^2^)+(0.0402P)^2^+3.3890P] where P=(Fo^2^+2Fc^2^)/3'
_refine_ls_weighting_scheme calc
_refine_ls_wR_factor_gt 0.1378
_refine_ls_wR_factor_ref 0.1471
_reflns_number_gt 2536
_reflns_number_total 3236
_reflns_threshold_expression >2sigma(I)
_cod_data_source_file ol101080q_si_002.cif
_cod_data_source_block a10618
_cod_original_sg_symbol_H-M 'C 2/c'
_cod_database_code 1503043

loop_
_symmetry_equiv_pos_as_xyz
'x, y, z'
'-x, y, -z+1/2'
'x+1/2, y+1/2, z'
'-x+1/2, y+1/2, -z+1/2'
'-x, -y, -z'
'x, -y, z-1/2'
'-x+1/2, -y+1/2, -z'
'x+1/2, -y+1/2, z-1/2'

loop_
_atom_site_label
_atom_site_type_symbol
_atom_site_fract_x
_atom_site_fract_y
_atom_site_fract_z
_atom_site_U_iso_or_equiv
_atom_site_adp_type
_atom_site_occupancy
_atom_site_symmetry_multiplicity
_atom_site_calc_flag
_atom_site_refinement_flags
C1 C 0.08851(9) 0.4140(3) 0.2967(3) 0.0314(7) Uani 1 1 d .
C2 C 0.09126(8) 0.2926(2) 0.2991(3) 0.0279(7) Uani 1 1 d .
C3 C 0.06644(8) 0.2200(2) 0.3518(3) 0.0278(7) Uani 1 1 d .
C4 C 0.03343(9) 0.2348(2) 0.4272(3) 0.0285(7) Uani 1 1 d .
C5 C 0.02912(10) 0.3365(3) 0.4941(3) 0.0399(8) Uani 1 1 d .
H5 H 0.0478 0.3969 0.4905 0.048 Uiso 1 1 calc R
C6 C -0.00214(11) 0.3502(3) 0.5656(4) 0.0455(9) Uani 1 1 d .
H6 H -0.0050 0.4203 0.6098 0.055 Uiso 1 1 calc R
C7 C -0.02916(10) 0.2628(3) 0.5733(3) 0.0402(8) Uani 1 1 d .
H7 H -0.0504 0.2724 0.6232 0.048 Uiso 1 1 calc R
C8 C -0.02514(9) 0.1610(3) 0.5079(3) 0.0384(8) Uani 1 1 d .
H8 H -0.0437 0.1006 0.5128 0.046 Uiso 1 1 calc R
C9 C 0.00591(9) 0.1471(3) 0.4355(3) 0.0337(7) Uani 1 1 d .
H9 H 0.0085 0.0771 0.3909 0.040 Uiso 1 1 calc R
C10 C 0.10984(8) 0.1163(2) 0.2588(3) 0.0275(7) Uani 1 1 d .
C11 C 0.12363(8) 0.0067(2) 0.2178(3) 0.0271(6) Uani 1 1 d .
C12 C 0.10831(10) -0.0938(3) 0.2626(3) 0.0364(8) Uani 1 1 d .
H12 H 0.0886 -0.0902 0.3195 0.044 Uiso 1 1 calc R
C13 C 0.12138(10) -0.1978(3) 0.2258(4) 0.0377(8) Uani 1 1 d .
H13 H 0.1104 -0.2653 0.2559 0.045 Uiso 1 1 calc R
C14 C 0.15050(9) -0.2031(3) 0.1449(3) 0.0320(7) Uani 1 1 d .
C15 C 0.16564(9) -0.1054(3) 0.0965(3) 0.0334(7) Uani 1 1 d .
H15 H 0.1854 -0.1099 0.0396 0.040 Uiso 1 1 calc R
C16 C 0.15188(9) -0.0015(3) 0.1316(3) 0.0330(7) Uani 1 1 d .
H16 H 0.1618 0.0654 0.0966 0.040 Uiso 1 1 calc R
C17 C 0.11988(8) 0.2263(2) 0.2418(3) 0.0262(6) Uani 1 1 d .
C18 C 0.15377(9) 0.2747(2) 0.1824(3) 0.0276(7) Uani 1 1 d .
C19 C 0.19535(9) 0.2512(3) 0.2424(3) 0.0371(8) Uani 1 1 d .
H19 H 0.2022 0.2012 0.3201 0.044 Uiso 1 1 calc R
C20 C 0.22669(10) 0.2998(3) 0.1902(3) 0.0412(8) Uani 1 1 d .
H20 H 0.2550 0.2839 0.2315 0.049 Uiso 1 1 calc R
C21 C 0.21608(9) 0.3718(3) 0.0771(3) 0.0346(7) Uani 1 1 d .
C22 C 0.17553(9) 0.3968(3) 0.0148(3) 0.0367(8) Uani 1 1 d .
H22 H 0.1689 0.4463 -0.0635 0.044 Uiso 1 1 calc R
C23 C 0.14431(9) 0.3479(3) 0.0693(3) 0.0328(7) Uani 1 1 d .
H23 H 0.1160 0.3650 0.0284 0.039 Uiso 1 1 calc R
Cl1 Cl 0.16908(3) -0.33423(7) 0.10566(9) 0.0465(3) Uani 1 1 d .
N1 N 0.08625(9) 0.5102(2) 0.2918(3) 0.0438(7) Uani 1 1 d .
N2 N 0.24961(10) 0.4250(3) 0.0243(3) 0.0520(8) Uani 1 1 d .
O1 O 0.07725(6) 0.11189(16) 0.3265(2) 0.0287(5) Uani 1 1 d .
O2 O 0.23957(8) 0.4948(3) -0.0704(4) 0.0869(8) Uani 1 1 d .
O3 O 0.28500(9) 0.3931(3) 0.0666(4) 0.0869(8) Uani 1 1 d .

loop_
_atom_site_aniso_label
_atom_site_aniso_U_11
_atom_site_aniso_U_22
_atom_site_aniso_U_33
_atom_site_aniso_U_23
_atom_site_aniso_U_13
_atom_site_aniso_U_12
C1 0.0286(16) 0.0312(19) 0.0366(18) -0.0022(14) 0.0117(13) -0.0029(13)
C2 0.0256(15) 0.0251(16) 0.0332(17) 0.0005(13) 0.0073(13) -0.0012(12)
C3 0.0254(15) 0.0255(16) 0.0327(16) -0.0025(13) 0.0070(12) 0.0013(12)
C4 0.0265(15) 0.0308(17) 0.0292(16) 0.0021(13) 0.0086(12) 0.0015(13)
C5 0.0450(19) 0.0322(19) 0.048(2) -0.0030(15) 0.0225(16) -0.0037(15)
C6 0.055(2) 0.038(2) 0.051(2) -0.0042(16) 0.0273(18) 0.0066(16)
C7 0.0372(18) 0.048(2) 0.0402(19) 0.0062(16) 0.0195(15) 0.0074(16)
C8 0.0306(17) 0.045(2) 0.0424(19) 0.0044(16) 0.0148(14) -0.0008(15)
C9 0.0331(17) 0.0318(17) 0.0383(18) 0.0015(14) 0.0125(14) 0.0014(13)
C10 0.0236(14) 0.0309(17) 0.0306(16) 0.0013(13) 0.0116(12) -0.0016(12)
C11 0.0245(14) 0.0274(16) 0.0295(16) 0.0000(13) 0.0061(12) -0.0014(12)
C12 0.0374(17) 0.0308(18) 0.047(2) 0.0018(15) 0.0216(15) -0.0009(14)
C13 0.0412(18) 0.0260(17) 0.050(2) 0.0016(15) 0.0198(16) -0.0035(14)
C14 0.0305(16) 0.0288(17) 0.0353(17) -0.0053(13) 0.0046(13) 0.0019(13)
C15 0.0344(17) 0.0347(18) 0.0361(17) -0.0056(14) 0.0182(14) -0.0017(14)
C16 0.0356(16) 0.0298(17) 0.0376(18) 0.0009(14) 0.0164(14) -0.0040(13)
C17 0.0243(15) 0.0268(16) 0.0281(16) 0.0015(12) 0.0070(12) 0.0004(12)
C18 0.0291(16) 0.0238(16) 0.0325(16) -0.0048(13) 0.0123(13) -0.0030(12)
C19 0.0322(17) 0.044(2) 0.0358(18) 0.0060(15) 0.0082(14) -0.0026(15)
C20 0.0247(16) 0.055(2) 0.044(2) 0.0031(17) 0.0077(14) -0.0014(15)
C21 0.0312(17) 0.0317(17) 0.0461(19) -0.0040(15) 0.0196(14) -0.0080(14)
C22 0.0380(18) 0.0286(17) 0.047(2) 0.0072(15) 0.0173(15) 0.0015(14)
C23 0.0263(15) 0.0311(17) 0.0430(19) 0.0040(14) 0.0118(13) 0.0027(13)
Cl1 0.0510(5) 0.0322(5) 0.0574(6) -0.0079(4) 0.0149(4) 0.0084(4)
N1 0.0480(17) 0.0299(17) 0.0564(19) -0.0008(14) 0.0180(14) -0.0009(13)
N2 0.0473(18) 0.059(2) 0.056(2) 0.0121(16) 0.0244(15) -0.0047(15)
O1 0.0270(10) 0.0257(11) 0.0369(12) 0.0007(9) 0.0146(9) -0.0005(8)
O2 0.0433(12) 0.114(2) 0.1101(18) 0.0483(15) 0.0305(12) -0.0048(12)
O3 0.0433(12) 0.114(2) 0.1101(18) 0.0483(15) 0.0305(12) -0.0048(12)

loop_
_atom_type_symbol
_atom_type_description
_atom_type_scat_dispersion_real
_atom_type_scat_dispersion_imag
_atom_type_scat_source
C C 0.0033 0.0016 'International Tables Vol C Tables 4.2.6.8 and 6.1.1.4'
H H 0.0000 0.0000 'International Tables Vol C Tables 4.2.6.8 and 6.1.1.4'
N N 0.0061 0.0033 'International Tables Vol C Tables 4.2.6.8 and 6.1.1.4'
O O 0.0106 0.0060 'International Tables Vol C Tables 4.2.6.8 and 6.1.1.4'
Cl Cl 0.1484 0.1585 'International Tables Vol C Tables 4.2.6.8 and 6.1.1.4'

loop_
_geom_angle_atom_site_label_1
_geom_angle_atom_site_label_2
_geom_angle_atom_site_label_3
_geom_angle
N1 C1 C2 178.6(3)
C3 C2 C1 126.3(3)
C3 C2 C17 108.0(2)
C1 C2 C17 125.7(2)
C2 C3 O1 108.4(2)
C2 C3 C4 134.2(3)
O1 C3 C4 117.4(2)
C5 C4 C9 118.6(3)
C5 C4 C3 120.6(3)
C9 C4 C3 120.8(3)
C6 C5 C4 120.5(3)
C6 C5 H5 119.8
C4 C5 H5 119.8
C7 C6 C5 120.5(3)
C7 C6 H6 119.8
C5 C6 H6 119.8
C6 C7 C8 119.7(3)
C6 C7 H7 120.2
C8 C7 H7 120.2
C9 C8 C7 120.0(3)
C9 C8 H8 120.0
C7 C8 H8 120.0
C8 C9 C4 120.7(3)
C8 C9 H9 119.6
C4 C9 H9 119.6
C17 C10 O1 109.3(2)
C17 C10 C11 135.6(2)
O1 C10 C11 115.0(2)
C16 C11 C12 117.9(3)
C16 C11 C10 121.4(3)
C12 C11 C10 120.6(2)
C13 C12 C11 121.2(3)
C13 C12 H12 119.4
C11 C12 H12 119.4
C12 C13 C14 119.4(3)
C12 C13 H13 120.3
C14 C13 H13 120.3
C13 C14 C15 120.8(3)
C13 C14 Cl1 119.5(2)
C15 C14 Cl1 119.6(2)
C14 C15 C16 119.5(3)
C14 C15 H15 120.3
C16 C15 H15 120.3
C15 C16 C11 121.0(3)
C15 C16 H16 119.5
C11 C16 H16 119.5
C10 C17 C2 105.9(2)
C10 C17 C18 129.9(3)
C2 C17 C18 124.2(3)
C23 C18 C19 118.9(3)
C23 C18 C17 120.0(3)
C19 C18 C17 121.0(3)
C20 C19 C18 120.7(3)
C20 C19 H19 119.6
C18 C19 H19 119.6
C21 C20 C19 118.7(3)
C21 C20 H20 120.6
C19 C20 H20 120.6
C22 C21 C20 122.3(3)
C22 C21 N2 119.3(3)
C20 C21 N2 118.3(3)
C21 C22 C23 118.2(3)
C21 C22 H22 120.9
C23 C22 H22 120.9
C18 C23 C22 121.0(3)
C18 C23 H23 119.5
C22 C23 H23 119.5
O3 N2 O2 122.8(3)
O3 N2 C21 119.6(3)
O2 N2 C21 117.3(3)
C3 O1 C10 108.4(2)

loop_
_geom_bond_atom_site_label_1
_geom_bond_atom_site_label_2
_geom_bond_distance
C1 N1 1.141(4)
C1 C2 1.438(4)
C2 C3 1.367(4)
C2 C17 1.437(4)
C3 O1 1.365(3)
C3 C4 1.460(4)
C4 C5 1.392(4)
C4 C9 1.393(4)
C5 C6 1.383(4)
C5 H5 0.9500
C6 C7 1.378(5)
C6 H6 0.9500
C7 C8 1.385(5)
C7 H7 0.9500
C8 C9 1.383(4)
C8 H8 0.9500
C9 H9 0.9500
C10 C17 1.363(4)
C10 O1 1.387(3)
C10 C11 1.460(4)
C11 C16 1.397(4)
C11 C12 1.401(4)
C12 C13 1.378(4)
C12 H12 0.9500
C13 C14 1.380(4)
C13 H13 0.9500
C14 C15 1.384(4)
C14 Cl1 1.743(3)
C15 C16 1.381(4)
C15 H15 0.9500
C16 H16 0.9500
C17 C18 1.488(4)
C18 C23 1.385(4)
C18 C19 1.393(4)
C19 C20 1.379(4)
C19 H19 0.9500
C20 C21 1.379(5)
C20 H20 0.9500
C21 C22 1.372(4)
C21 N2 1.466(4)
C22 C23 1.390(4)
C22 H22 0.9500
C23 H23 0.9500
N2 O3 1.208(4)
N2 O2 1.231(4)
